data_7245553
loop_
_publ_author_name
'Manfroni, Giacomo'
'Spingler, Bernhard'
'Prescimone, Alessandro'
'Constable, Edwin C.'
'Housecroft, Catherine E.'

_publ_section_title
;
 Multitopic 3,2':6',3''-terpyridine ligands as 4-connecting nodes in
 two-dimensional 4,4-networks
;
_journal_name_full CrystEngComm
_journal_paper_doi 10.1039/D2CE01130A
_journal_year 2022
_chemical_formula_moiety 'C74 H48 Cu2 F24 N6 O10, C7 H8, 2(O)'
_chemical_formula_sum 'C81 H56 Cu2 F24 N6 O12'
_chemical_formula_weight 1888.39
_space_group_crystal_system triclinic
_space_group_IT_number 2
_space_group_name_Hall '-P 1'
_space_group_name_H-M_alt 'P -1'
_atom_sites_solution_hydrogens geom
_atom_sites_solution_primary dual
_audit_creation_date 2021-05-31
_audit_creation_method
;
Olex2 1.3
(compiled 2020.11.12 svn.r5f609507 for OlexSys, GUI svn.r6272)
;
_audit_update_record
;
2022-03-29 deposited with the CCDC.	2022-09-23 downloaded from the CCDC.
;
_cell_angle_alpha 100.0302(15)
_cell_angle_beta 93.7146(16)
_cell_angle_gamma 96.8981(18)
_cell_formula_units_Z 1
_cell_length_a 8.9300(2)
_cell_length_b 15.7218(3)
_cell_length_c 16.4219(3)
_cell_measurement_reflns_used 17446
_cell_measurement_temperature 160.00(10)
_cell_measurement_theta_max 78.6920
_cell_measurement_theta_min 2.7390
_cell_volume 2245.21(8)
_computing_cell_refinement 'CrysAlisPro 1.171.41.96a (Rigaku OD, 2021)'
_computing_data_collection 'CrysAlisPro 1.171.41.96a (Rigaku OD, 2021)'
_computing_data_reduction 'CrysAlisPro 1.171.41.96a (Rigaku OD, 2021)'
_computing_molecular_graphics 'Olex2 1.3 (Dolomanov et al., 2009)'
_computing_publication_material 'Olex2 1.3 (Dolomanov et al., 2009)'
_computing_structure_refinement 'SHELXL 2018/3 (Sheldrick, 2015)'
_computing_structure_solution 'SHELXT  (Sheldrick, 2015)'
_diffrn_ambient_environment N~2~
_diffrn_ambient_temperature 160.00(10)
_diffrn_detector 'Hybrid Pixel Array Detector'
_diffrn_detector_area_resol_mean 5.8140
_diffrn_detector_type 'Pilatus 200K'
_diffrn_measured_fraction_theta_full 0.977
_diffrn_measured_fraction_theta_max 0.946
_diffrn_measurement_details
;
List of Runs (angles in degrees, time in seconds):

  # Type    Start    End  Width  t~exp~   \w     \q     \k     \f   Frames
#--------------------------------------------------------------------------
  1  \w    -63.00 -25.00   0.50    1.00    --  -49.87  57.00-150.00   76
  2  \w   -128.00 -39.00   0.50    1.00    --  -49.87 -19.00-180.00  178
  3  \w    -62.00  25.00   0.50    1.00    --  -49.87  19.00 120.00  174
  4  \w   -122.00 -39.00   0.50    1.00    --  -49.87 -57.00 -60.00  166
  5  \w     31.00 119.00   0.50    1.00    --   49.87  68.00 106.20  176
  6  \w    -21.00  70.00   0.50    1.00    --   49.87 -70.00 -21.39  182
  7  \w    -87.00 -52.00   0.50    4.00    --  -88.50  70.00 -31.42   70
  8  \w    -87.00 -58.00   0.50    4.00    --  -88.50  70.00-117.27   58
  9  \w    -93.00 -55.00   0.50    4.00    --  -88.50  70.00-146.09   76
 10  \w    -96.00 -69.00   0.50    4.00    --  -88.50  70.00  76.12   54
 11  \w     99.00 176.00   0.50    4.00    --  110.00  45.00  60.00  154
 12  \w     39.00 100.00   0.50    4.00    --  110.00 -70.00-151.90  122
 13  \w    105.00 159.00   0.50    4.00    --  110.00  45.00  30.00  108
 14  \w     33.00 124.00   0.50    4.00    --  110.00 -30.00  60.00  182
 15  \w     92.00 122.00   0.50    4.00    --  110.00 -15.00   0.00   60
 16  \w     95.00 122.00   0.50    4.00    --  110.00 -69.00 134.04   54
 17  \w    146.00 173.00   0.50    4.00    --  110.00  15.00 120.00   54
 18  \w     32.00  76.00   0.50    4.00    --  110.00 -30.00-180.00   88
 19  \w    114.00 143.00   0.50    4.00    --  110.00  15.00 120.00   58
 20  \w     54.00 107.00   0.50    4.00    --  110.00 -70.00 -87.92  106
 21  \w     92.00 118.00   0.50    4.00    --  110.00 -30.00-180.00   52
 22  \w     48.00  75.00   0.50    4.00    --  110.00 -15.00   0.00   54
 23  \w     33.00 114.00   0.50    4.00    --  110.00 -15.00  90.00  162
 24  \w    145.00 171.00   0.50    4.00    --  110.00  30.00   0.00   52
 25  \w     43.00 127.00   0.50    4.00    --  110.00 -70.00  96.32  168
 26  \w     67.00 130.00   0.50    4.00    --  110.00 -70.00  34.35  126
 27  \w     46.00 126.00   0.50    4.00    --  110.00 -70.00-131.09  160
 28  \w     79.00 106.00   0.50    4.00    --  110.00 -70.00 -37.57   54
 29  \w     48.00  93.00   0.50    4.00    --  110.00 -70.00 168.98   90
 30  \w     34.00 123.00   0.50    4.00    --  110.00 -45.00 -30.00  178
 31  \w     70.00 125.00   0.50    4.00    --  110.00 -70.00  63.50  110
 32  \w     43.00 117.00   0.50    4.00    --  110.00 -70.00  -9.53  148
 33  \w     34.00 123.00   0.50    4.00    --  110.00 -45.00-120.00  178
 34  \w    106.00 133.00   0.50    4.00    --  110.00  45.00  90.00   54
 35  \w     97.00 140.00   0.50    4.00    --  110.00  30.00   0.00   86
;
_diffrn_measurement_device 'four-circle diffractometer'
_diffrn_measurement_device_type 'XtaLAB Synergy, Dualflex, Pilatus 200K'
_diffrn_measurement_method '\w scans'
_diffrn_orient_matrix_type 'CrysAlisPro convention (1999,Acta A55,543-557)'
_diffrn_orient_matrix_UB_11 0.0299165000
_diffrn_orient_matrix_UB_12 0.0987531000
_diffrn_orient_matrix_UB_13 0.0009670000
_diffrn_orient_matrix_UB_21 -0.0356114000
_diffrn_orient_matrix_UB_22 -0.0166978000
_diffrn_orient_matrix_UB_23 -0.0949271000
_diffrn_orient_matrix_UB_31 -0.1681294000
_diffrn_orient_matrix_UB_32 0.0071786000
_diffrn_orient_matrix_UB_33 0.0115793000
_diffrn_radiation_monochromator mirror
_diffrn_radiation_probe x-ray
_diffrn_radiation_type 'Cu K\a'
_diffrn_radiation_wavelength 1.54184
_diffrn_reflns_av_R_equivalents 0.0311
_diffrn_reflns_av_unetI/netI 0.0299
_diffrn_reflns_Laue_measured_fraction_full 0.977
_diffrn_reflns_Laue_measured_fraction_max 0.946
_diffrn_reflns_limit_h_max 8
_diffrn_reflns_limit_h_min -10
_diffrn_reflns_limit_k_max 19
_diffrn_reflns_limit_k_min -19
_diffrn_reflns_limit_l_max 20
_diffrn_reflns_limit_l_min -20
_diffrn_reflns_number 29179
_diffrn_reflns_point_group_measured_fraction_full 0.977
_diffrn_reflns_point_group_measured_fraction_max 0.946
_diffrn_reflns_theta_full 67.684
_diffrn_reflns_theta_max 79.422
_diffrn_reflns_theta_min 2.743
_diffrn_source 'micro-focus sealed X-ray tube'
_diffrn_source_type 'PhotonJet (Cu) X-ray Source'
_exptl_absorpt_coefficient_mu 1.554
_exptl_absorpt_correction_T_max 1.000
_exptl_absorpt_correction_T_min 0.675
_exptl_absorpt_correction_type gaussian
_exptl_absorpt_process_details
;
CrysAlisPro 1.171.41.96a (Rigaku Oxford Diffraction, 2021)
Numerical absorption correction based on gaussian integration over
a multifaceted crystal model
Empirical absorption correction using spherical harmonics,
implemented in SCALE3 ABSPACK scaling algorithm.
;
_exptl_crystal_colour blue
_exptl_crystal_colour_primary blue
_exptl_crystal_density_diffrn 1.397
_exptl_crystal_description prism
_exptl_crystal_F_000 954
_exptl_crystal_size_max 0.156
_exptl_crystal_size_mid 0.085
_exptl_crystal_size_min 0.067
_refine_diff_density_max 1.818
_refine_diff_density_min -0.627
_refine_diff_density_rms 0.144
_refine_ls_extinction_method none
_refine_ls_goodness_of_fit_ref 1.070
_refine_ls_hydrogen_treatment constr
_refine_ls_matrix_type full
_refine_ls_number_parameters 731
_refine_ls_number_reflns 9228
_refine_ls_number_restraints 202
_refine_ls_restrained_S_all 1.071
_refine_ls_R_factor_all 0.0830
_refine_ls_R_factor_gt 0.0758
_refine_ls_shift/su_max 0.001
_refine_ls_shift/su_mean 0.000
_refine_ls_structure_factor_coef Fsqd
_refine_ls_weighting_details 'w=1/[\s^2^(Fo^2^)+(0.1796P)^2^+1.5075P] where P=(Fo^2^+2Fc^2^)/3'
_refine_ls_weighting_scheme calc
_refine_ls_wR_factor_gt 0.2299
_refine_ls_wR_factor_ref 0.2463
_reflns_Friedel_coverage 0.000
_reflns_number_gt 8012
_reflns_number_total 9228
_reflns_threshold_expression 'I > 2\s(I)'
_cod_data_source_file d2ce01130a2.cif
_cod_data_source_block bs210528_mag199_2
_cod_original_cell_volume 2245.22(8)
_cod_database_code 7245553
_shelx_shelxl_version_number 2018/3
_chemical_oxdiff_formula 'C90 H50 Cu2 F24 N6 O10'
_shelx_space_group_comment
;
The symmetry employed for this shelxl refinement is uniquely defined
by the following loop, which should always be used as a source of
symmetry information in preference to the above space-group names.
They are only intended as comments.
;
_reflns_odcompleteness_completeness 97.15
_reflns_odcompleteness_iscentric 1
_reflns_odcompleteness_theta 74.33
_olex2_refinement_description
;
1. Fixed Uiso
 At 1.2 times of:
  All C(H) groups, All C(H,H) groups
 At 1.5 times of:
  All C(H,H,H) groups
2. Restrained distances
 C37-C36
 1.53 with sigma of 0.02
 C37B-F12B
 1.32 with sigma of 0.02
 F12-C37
 1.32 with sigma of 0.02
 C41-C42 = C41-C46 = C43-C44
 1.39 with sigma of 0.02
 C47-C41
 1.51 with sigma of 0.02
 C42-C43 = C44-C45 = C45-C46
 1.38 with sigma of 0.02
 C51-C56 = C51-C52 = C55-C54
 1.39 with sigma of 0.02
 C57-C51
 1.51 with sigma of 0.02
 C56-C55 = C54-C53 = C53-C52
 1.38 with sigma of 0.02
 C42-C44
 2.39 with sigma of 0.04
 C47-C42 = C47-C46
 2.52 with sigma of 0.04
 C41-C43
 2.42 with sigma of 0.04
 C41-C45
 2.41 with sigma of 0.04
 C43-C45 = C44-C46
 2.4 with sigma of 0.04
 C56-C54
 2.39 with sigma of 0.04
 C55-C53 = C54-C52
 2.4 with sigma of 0.04
 C51-C53
 2.41 with sigma of 0.04
 C51-C55
 2.42 with sigma of 0.04
 C57-C56 = C57-C52
 2.52 with sigma of 0.04
 F10B-F11B \\sim F11B-F12B
 with sigma of 0.02
 C41-C42 \\sim C42-C43 \\sim C43-C44 \\sim C44-C45 \\sim C45-C46 \\sim C46-C41
 with sigma of 0.02
 C41-C45 \\sim C41-C43 \\sim C46-C44 \\sim C42-C46 \\sim C43-C45 \\sim C42-C44
 with sigma of 0.04
 C47-C46 \\sim C47-C42
 with sigma of 0.04
 C51-C56 \\sim C56-C55 \\sim C55-C54 \\sim C54-C53 \\sim C53-C52 \\sim C52-C51
 with sigma of 0.02
 C51-C53 \\sim C51-C55 \\sim C52-C54 \\sim C56-C52 \\sim C55-C53 \\sim C56-C54
 with sigma of 0.04
 C57-C52 \\sim C57-C56
 with sigma of 0.04
3. Restrained planarity
 C41, C42, C43, C44, C45, C46, C47
 with sigma of 0.1
 C51, C52, C53, C54, C55, C56, C57
 with sigma of 0.1
4. Uiso/Uaniso restraints and constraints
C41 \\sim C42 \\sim C43 \\sim C44 \\sim C45 \\sim C46 \\sim C47: within 2A with
sigma of 0.04 and sigma for terminal atoms of 0.08 within 2A
C51 \\sim C52 \\sim C53 \\sim C54 \\sim C55 \\sim C56 \\sim C57: within 2A with
sigma of 0.04 and sigma for terminal atoms of 0.08 within 2A
5. Rigid body (RIGU) restrains
 F12, C37
 with sigma for 1-2 distances of 0.005 and sigma for 1-3 distances of 0.005
 F12B, C37B
 with sigma for 1-2 distances of 0.005 and sigma for 1-3 distances of 0.005
 C41, C42, C43, C44, C45, C46, C47
 with sigma for 1-2 distances of 0.004 and sigma for 1-3 distances of 0.004
 C51, C52, C53, C54, C55, C56, C57
 with sigma for 1-2 distances of 0.004 and sigma for 1-3 distances of 0.004
6. Others
 Fixed Sof: F7(0.5) F8(0.5) F9(0.5) F10(0.5) F11(0.5) F12(0.5) C33(0.5)
 C34(0.5) C35(0.5) H35(0.5) C36(0.5) C37(0.5) C51(0.25) C52(0.25) H52(0.25)
 C53(0.25) H53(0.25) C54(0.25) H54(0.25) C55(0.25) H55(0.25) C56(0.25)
 H56(0.25) C57(0.25) H57A(0.25) H57B(0.25) H57C(0.25) F7B(0.5) F8B(0.5)
 F9B(0.5) F10B(0.5) F11B(0.5) F12B(0.5) O6(0.5) O7(0.5) C33B(0.5) C34B(0.5)
 C35B(0.5) H35B(0.5) C36B(0.5) C37B(0.5) C41(0.25) C42(0.25) H42(0.25)
 C43(0.25) H43(0.25) C44(0.25) H44(0.25) C45(0.25) H45(0.25) C46(0.25)
 H46(0.25) C47(0.25) H47A(0.25) H47B(0.25) H47C(0.25)
7.a Secondary CH2 refined with riding coordinates:
 C19(H19A,H19B), C20(H20A,H20B), C21(H21A,H21B)
7.b Aromatic/amide H refined with riding coordinates:
 C1(H1), C4(H4), C8(H8), C9(H9), C12(H12), C13(H13), C14(H14), C15(H15),
 C16(H16), C17(H17), C18(H18), C23(H23), C24(H24), C25(H25), C26(H26), C27(H27),
  C30(H30), C35(H35), C52(H52), C53(H53), C54(H54), C55(H55), C56(H56),
 C35B(H35B), C42(H42), C43(H43), C44(H44), C45(H45), C46(H46)
7.c Idealised Me refined as rotating group:
 C57(H57A,H57B,H57C), C47(H47A,H47B,H47C)
;
_olex2_submission_special_instructions 'No special instructions were received'
_oxdiff_exptl_absorpt_empirical_details
;
Empirical correction (ABSPACK) includes:
- Absorption correction using spherical harmonics
- Frame scaling
;
_oxdiff_exptl_absorpt_empirical_full_max 1.687
_oxdiff_exptl_absorpt_empirical_full_min 0.670

loop_
_space_group_symop_operation_xyz
'x, y, z'
'-x, -y, -z'

loop_
_atom_site_label
_atom_site_type_symbol
_atom_site_fract_x
_atom_site_fract_y
_atom_site_fract_z
_atom_site_U_iso_or_equiv
_atom_site_adp_type
_atom_site_occupancy
_atom_site_site_symmetry_order
_atom_site_calc_flag
_atom_site_refinement_flags_posn
_atom_site_refinement_flags_adp
_atom_site_refinement_flags_occupancy
_atom_site_disorder_assembly
_atom_site_disorder_group
Cu1 Cu 0.500000 0.500000 0.000000 0.02638(18) Uani 1 2 d S . P . .
Cu2 Cu 1.000000 1.000000 -0.500000 0.03250(19) Uani 1 2 d S . P . .
F1 F 0.0246(3) 0.5302(2) 0.09078(17) 0.0692(7) Uani 1 1 d . . . . .
F2 F 0.1306(3) 0.46484(19) 0.17611(18) 0.0747(8) Uani 1 1 d . . . . .
F3 F 0.1028(3) 0.5986(2) 0.2125(2) 0.0906(11) Uani 1 1 d . . . . .
F4 F 0.5933(4) 0.7243(3) 0.29236(18) 0.131(2) Uani 1 1 d . . . . .
F5 F 0.7211(4) 0.77173(18) 0.20500(18) 0.0828(9) Uani 1 1 d . . . . .
F6 F 0.7651(5) 0.6579(2) 0.2430(3) 0.1332(19) Uani 1 1 d . . . . .
O1 O 0.7182(2) 0.92171(14) 0.02628(12) 0.0391(5) Uani 1 1 d . . . . .
O2 O 0.3037(2) 0.51968(13) 0.04828(12) 0.0334(4) Uani 1 1 d . . . . .
O3 O 0.6045(2) 0.62512(13) 0.08779(12) 0.0348(4) Uani 1 1 d . . . . .
O4 O 1.1762(3) 0.98270(17) -0.40435(15) 0.0498(6) Uani 1 1 d . . . . .
O5 O 1.0957(3) 0.91288(16) -0.58066(14) 0.0472(6) Uani 1 1 d . . . . .
N1 N 0.4503(3) 0.56676(14) -0.08912(13) 0.0284(5) Uani 1 1 d . . . . .
N2 N 0.6482(3) 0.75768(15) -0.26266(14) 0.0328(5) Uani 1 1 d . . . . .
N3 N 0.8606(3) 0.90178(17) -0.47097(14) 0.0363(5) Uani 1 1 d . . . . .
C1 C 0.5521(3) 0.63015(16) -0.10521(15) 0.0275(5) Uani 1 1 d . . . . .
H1 H 0.644334 0.645608 -0.070643 0.033 Uiso 1 1 calc R U . . .
C2 C 0.5286(3) 0.67424(17) -0.17028(16) 0.0285(5) Uani 1 1 d . . . . .
C3 C 0.6413(3) 0.74686(17) -0.18370(16) 0.0296(5) Uani 1 1 d . . . . .
C4 C 0.7276(3) 0.80123(18) -0.11713(16) 0.0312(6) Uani 1 1 d . . . . .
H4 H 0.721923 0.789231 -0.062595 0.037 Uiso 1 1 calc R U . . .
C5 C 0.8226(3) 0.87357(18) -0.13076(16) 0.0320(6) Uani 1 1 d . . . . .
C6 C 0.9127(3) 0.93703(17) -0.06235(16) 0.0325(6) Uani 1 1 d . . . . .
C7 C 0.8584(3) 0.96047(18) 0.01563(16) 0.0327(6) Uani 1 1 d . . . . .
C8 C 1.0549(3) 0.97706(18) -0.07652(17) 0.0338(6) Uani 1 1 d . . . . .
H8 H 1.093124 0.961230 -0.128904 0.041 Uiso 1 1 calc R U . . .
C9 C 0.8289(4) 0.88502(19) -0.21316(17) 0.0352(6) Uani 1 1 d . . . . .
H9 H 0.891166 0.933658 -0.225594 0.042 Uiso 1 1 calc R U . . .
C10 C 0.7443(3) 0.82541(18) -0.27670(16) 0.0330(6) Uani 1 1 d . . . . .
C11 C 0.7531(4) 0.8310(2) -0.36606(17) 0.0382(7) Uani 1 1 d . . . . .
C12 C 0.8482(3) 0.89620(19) -0.39082(16) 0.0332(6) Uani 1 1 d . . . . .
H12 H 0.907310 0.938901 -0.349329 0.040 Uiso 1 1 calc R U . . .
C13 C 0.6693(5) 0.7691(3) -0.4281(2) 0.0625(12) Uani 1 1 d . . . . .
H13 H 0.603880 0.722648 -0.414054 0.075 Uiso 1 1 calc R U . . .
C14 C 0.6811(6) 0.7751(3) -0.5102(2) 0.0750(16) Uani 1 1 d . . . . .
H14 H 0.622184 0.733881 -0.552960 0.090 Uiso 1 1 calc R U . . .
C15 C 0.7792(5) 0.8416(3) -0.52953(19) 0.0546(10) Uani 1 1 d . . . . .
H15 H 0.789215 0.844653 -0.586220 0.066 Uiso 1 1 calc R U . . .
C16 C 0.3941(4) 0.6492(2) -0.22110(18) 0.0373(6) Uani 1 1 d . . . . .
H16 H 0.375269 0.676253 -0.267444 0.045 Uiso 1 1 calc R U . . .
C17 C 0.2878(4) 0.5846(2) -0.2038(2) 0.0419(7) Uani 1 1 d . . . . .
H17 H 0.194896 0.567485 -0.237523 0.050 Uiso 1 1 calc R U . . .
C18 C 0.3191(3) 0.54521(18) -0.13666(18) 0.0331(6) Uani 1 1 d . . . . .
H18 H 0.245452 0.501725 -0.123991 0.040 Uiso 1 1 calc R U . . .
C19 C 0.6621(4) 0.9372(2) 0.10666(18) 0.0410(7) Uani 1 1 d . . . . .
H19A H 0.643230 0.998496 0.121590 0.049 Uiso 1 1 calc R U . . .
H19B H 0.736310 0.925273 0.149305 0.049 Uiso 1 1 calc R U . . .
C20 C 0.5164(4) 0.8761(2) 0.1012(2) 0.0430(7) Uani 1 1 d . . . . .
H20A H 0.479400 0.879914 0.157066 0.052 Uiso 1 1 calc R U . . .
H20B H 0.536367 0.815502 0.082348 0.052 Uiso 1 1 calc R U . . .
C21 C 0.3937(4) 0.8971(3) 0.0415(3) 0.0519(8) Uani 1 1 d . . . . .
H21A H 0.372200 0.957326 0.060744 0.062 Uiso 1 1 calc R U . . .
H21B H 0.430941 0.894104 -0.014296 0.062 Uiso 1 1 calc R U . . .
C22 C 0.2493(4) 0.8346(2) 0.0356(2) 0.0464(7) Uani 1 1 d . . . . .
C23 C 0.2105(6) 0.7674(4) -0.0293(4) 0.0825(16) Uani 1 1 d . . . . .
H23 H 0.274919 0.760094 -0.073100 0.099 Uiso 1 1 calc R U . . .
C24 C 0.0807(7) 0.7094(4) -0.0333(5) 0.105(2) Uani 1 1 d . . . . .
H24 H 0.055213 0.663801 -0.080066 0.126 Uiso 1 1 calc R U . . .
C25 C -0.0117(5) 0.7178(4) 0.0304(5) 0.092(2) Uani 1 1 d . . . . .
H25 H -0.098620 0.676242 0.029620 0.111 Uiso 1 1 calc R U . . .
C26 C 0.0225(6) 0.7857(5) 0.0940(5) 0.096(2) Uani 1 1 d . . . . .
H26 H -0.044083 0.793824 0.136756 0.115 Uiso 1 1 calc R U . . .
C27 C 0.1536(6) 0.8439(4) 0.0980(3) 0.0708(12) Uani 1 1 d . . . . .
H27 H 0.177517 0.890492 0.144024 0.085 Uiso 1 1 calc R U . . .
C28 C 0.1359(4) 0.5410(3) 0.1501(2) 0.0483(8) Uani 1 1 d . . . . .
C29 C 0.2902(3) 0.56312(19) 0.11840(18) 0.0341(6) Uani 1 1 d . . . . .
C30 C 0.3970(4) 0.6221(2) 0.17222(19) 0.0405(7) Uani 1 1 d . . . . .
H30 H 0.367468 0.648260 0.224298 0.049 Uiso 1 1 calc R U . . .
C31 C 0.5461(3) 0.64497(18) 0.15335(17) 0.0333(6) Uani 1 1 d . . . . .
C32 C 0.6559(4) 0.7004(2) 0.2254(2) 0.0420(7) Uani 1 1 d . . . . .
F7 F 1.4237(9) 1.0775(6) -0.3114(6) 0.127(4) Uani 0.5 1 d . . P A 1
F8 F 1.5738(7) 1.0028(6) -0.3808(4) 0.100(2) Uani 0.5 1 d . . P A 1
F9 F 1.4189(19) 0.9584(15) -0.2996(8) 0.126(7) Uani 0.5 1 d . . P A 1
F10 F 1.4477(11) 0.8698(7) -0.6500(5) 0.128(3) Uani 0.5 1 d . . P A 1
F11 F 1.2726(11) 0.9125(9) -0.7116(4) 0.134(4) Uani 0.5 1 d . . P A 1
F12 F 1.221(3) 0.7939(10) -0.6791(12) 0.256(15) Uani 0.5 1 d D . P A 1
C33 C 1.4303(12) 0.9997(8) -0.3534(6) 0.077(3) Uani 0.5 1 d . . P A 1
C34 C 1.3056(8) 0.9737(5) -0.4248(4) 0.0445(14) Uani 0.5 1 d . . P A 1
C35 C 1.3451(10) 0.9364(6) -0.5030(5) 0.0589(19) Uani 0.5 1 d . . P A 1
H35 H 1.447679 0.928389 -0.509502 0.071 Uiso 0.5 1 calc R U P A 1
C36 C 1.2372(10) 0.9101(6) -0.5723(5) 0.0533(17) Uani 0.5 1 d D . P A 1
C37 C 1.3016(17) 0.8666(9) -0.6510(7) 0.098(4) Uani 0.5 1 d D . P A 1
C51 C 1.0063(13) 0.3361(7) -0.5259(7) 0.042(3) Uiso 0.25 1 d D U P B 1
C52 C 1.0809(17) 0.3864(9) -0.5714(8) 0.074(5) Uiso 0.25 1 d D U P B 1
H52 H 1.148081 0.436698 -0.545417 0.088 Uiso 0.25 1 calc R U P B 1
C53 C 1.0604(15) 0.3655(8) -0.6535(7) 0.051(3) Uiso 0.25 1 d D U P B 1
H53 H 1.115064 0.399766 -0.686903 0.061 Uiso 0.25 1 calc R U P B 1
C54 C 0.9597(18) 0.2941(9) -0.6899(8) 0.053(4) Uiso 0.25 1 d D U P B 1
H54 H 0.947638 0.279244 -0.748751 0.063 Uiso 0.25 1 calc R U P B 1
C55 C 0.877(2) 0.2441(11) -0.6459(8) 0.073(5) Uiso 0.25 1 d D U P B 1
H55 H 0.807883 0.194921 -0.672179 0.087 Uiso 0.25 1 calc R U P B 1
C56 C 0.8986(19) 0.2676(10) -0.5617(8) 0.071(5) Uiso 0.25 1 d D U P B 1
H56 H 0.839012 0.236580 -0.527712 0.085 Uiso 0.25 1 calc R U P B 1
C57 C 1.024(4) 0.364(2) -0.4320(11) 0.129(11) Uiso 0.25 1 d D U P B 1
H57A H 0.982581 0.419387 -0.416821 0.194 Uiso 0.25 1 calc R U P B 1
H57B H 1.131107 0.372119 -0.412079 0.194 Uiso 0.25 1 calc R U P B 1
H57C H 0.968331 0.319418 -0.406610 0.194 Uiso 0.25 1 calc R U P B 1
F7B F 1.3637(10) 0.8149(6) -0.3420(4) 0.111(3) Uani 0.5 1 d . . P A 2
F8B F 1.2159(9) 0.8934(6) -0.2751(3) 0.102(2) Uani 0.5 1 d . . P A 2
F9B F 1.438(3) 0.9412(17) -0.3113(13) 0.173(10) Uani 0.5 1 d . . P A 2
F10B F 1.0533(9) 0.7354(6) -0.6592(6) 0.126(3) Uani 0.5 1 d D . P A 2
F11B F 1.2869(10) 0.7342(7) -0.6230(5) 0.122(3) Uani 0.5 1 d D . P A 2
F12B F 1.2273(14) 0.8138(9) -0.7036(5) 0.102(3) Uani 0.5 1 d D . P A 2
O6 O 1.0112(14) 0.4779(7) -0.6162(6) 0.122(4) Uani 0.5 1 d . . P C 2
O7 O 0.9990(12) 0.3054(7) -0.7091(6) 0.093(3) Uiso 0.5 1 d . . P D 2
C33B C 1.3126(10) 0.8923(8) -0.3343(6) 0.069(2) Uani 0.5 1 d . . P A 2
C34B C 1.2374(8) 0.9109(5) -0.4148(4) 0.0474(15) Uani 0.5 1 d . . P A 2
C35B C 1.2441(10) 0.8502(6) -0.4878(5) 0.0548(18) Uani 0.5 1 d . . P A 2
H35B H 1.300039 0.802905 -0.484954 0.066 Uiso 0.5 1 calc R U P A 2
C36B C 1.1718(9) 0.8562(5) -0.5644(4) 0.0462(15) Uani 0.5 1 d . . P A 2
C37B C 1.1839(12) 0.7810(6) -0.6378(6) 0.064(2) Uani 0.5 1 d D . P A 2
C41 C 0.487(2) 0.5054(13) -0.5528(9) 0.097(6) Uani 0.25 1 d D U P E -1
C42 C 0.592(2) 0.4477(12) -0.5500(11) 0.091(6) Uani 0.25 1 d D U P E -1
H42 H 0.639639 0.426745 -0.598059 0.110 Uiso 0.25 1 calc R U P E -1
C43 C 0.624(3) 0.4212(14) -0.4763(14) 0.116(7) Uani 0.25 1 d D U P E -1
H43 H 0.695500 0.381242 -0.472971 0.139 Uiso 0.25 1 calc R U P E -1
C44 C 0.555(3) 0.4521(17) -0.4082(12) 0.117(7) Uani 0.25 1 d D U P E -1
H44 H 0.579952 0.434275 -0.357153 0.140 Uiso 0.25 1 calc R U P E -1
C45 C 0.451(3) 0.5085(19) -0.4116(11) 0.123(8) Uani 0.25 1 d D U P E -1
H45 H 0.404495 0.529519 -0.363020 0.148 Uiso 0.25 1 calc R U P E -1
C46 C 0.413(3) 0.5348(17) -0.4843(12) 0.104(7) Uani 0.25 1 d D U P E -1
H46 H 0.338030 0.572307 -0.487687 0.125 Uiso 0.25 1 calc R U P E -1
C47 C 0.458(3) 0.5308(18) -0.6341(12) 0.105(7) Uani 0.25 1 d D U P E -1
H47A H 0.553410 0.536945 -0.660497 0.158 Uiso 0.25 1 calc R U P E -1
H47B H 0.417400 0.586469 -0.626238 0.158 Uiso 0.25 1 calc R U P E -1
H47C H 0.385275 0.485882 -0.669496 0.158 Uiso 0.25 1 calc R U P E -1

loop_
_atom_site_aniso_label
_atom_site_aniso_U_11
_atom_site_aniso_U_22
_atom_site_aniso_U_33
_atom_site_aniso_U_23
_atom_site_aniso_U_13
_atom_site_aniso_U_12
Cu1 0.0287(3) 0.0270(3) 0.0236(3) 0.0098(2) 0.0054(2) -0.0049(2)
Cu2 0.0390(4) 0.0356(3) 0.0242(3) 0.0133(2) 0.0066(2) -0.0037(2)
F1 0.0344(12) 0.105(2) 0.0671(15) 0.0195(14) 0.0063(10) -0.0020(12)
F2 0.0641(16) 0.0829(17) 0.0856(18) 0.0440(15) 0.0281(13) -0.0088(13)
F3 0.0596(16) 0.106(2) 0.087(2) -0.0303(17) 0.0435(14) -0.0132(15)
F4 0.096(2) 0.202(4) 0.0488(15) -0.051(2) 0.0207(15) -0.072(3)
F5 0.090(2) 0.0648(15) 0.0782(18) 0.0166(13) -0.0227(15) -0.0387(14)
F6 0.140(3) 0.080(2) 0.152(3) -0.027(2) -0.109(3) 0.040(2)
O1 0.0392(12) 0.0436(11) 0.0289(9) 0.0057(8) 0.0041(8) -0.0162(9)
O2 0.0350(11) 0.0367(10) 0.0277(9) 0.0086(7) 0.0046(7) -0.0037(8)
O3 0.0372(11) 0.0346(10) 0.0309(9) 0.0076(8) 0.0055(8) -0.0053(8)
O4 0.0549(16) 0.0584(14) 0.0379(12) 0.0137(10) 0.0086(10) 0.0050(11)
O5 0.0577(16) 0.0486(13) 0.0369(11) 0.0147(9) 0.0076(10) 0.0010(11)
N1 0.0299(12) 0.0283(10) 0.0268(10) 0.0094(8) 0.0051(8) -0.0041(8)
N2 0.0365(13) 0.0348(11) 0.0253(11) 0.0106(9) 0.0006(9) -0.0087(9)
N3 0.0433(14) 0.0400(13) 0.0249(11) 0.0128(9) 0.0040(9) -0.0073(10)
C1 0.0282(13) 0.0288(12) 0.0244(11) 0.0086(9) 0.0027(9) -0.0066(9)
C2 0.0293(13) 0.0286(12) 0.0265(11) 0.0079(9) 0.0027(9) -0.0050(10)
C3 0.0325(14) 0.0296(12) 0.0264(12) 0.0110(10) 0.0021(10) -0.0062(10)
C4 0.0365(14) 0.0322(13) 0.0237(12) 0.0108(10) 0.0013(10) -0.0074(10)
C5 0.0372(15) 0.0319(13) 0.0245(12) 0.0094(10) 0.0016(10) -0.0102(11)
C6 0.0396(15) 0.0298(12) 0.0252(12) 0.0101(9) -0.0011(10) -0.0122(10)
C7 0.0349(14) 0.0337(13) 0.0277(12) 0.0117(10) 0.0004(10) -0.0098(10)
C8 0.0390(15) 0.0336(13) 0.0261(12) 0.0095(10) 0.0011(10) -0.0105(11)
C9 0.0433(16) 0.0346(13) 0.0256(12) 0.0126(10) 0.0019(11) -0.0127(11)
C10 0.0380(15) 0.0345(13) 0.0251(12) 0.0120(10) 0.0006(10) -0.0093(11)
C11 0.0471(17) 0.0409(15) 0.0241(12) 0.0115(11) 0.0000(11) -0.0105(13)
C12 0.0382(15) 0.0376(14) 0.0235(12) 0.0115(10) 0.0039(10) -0.0053(11)
C13 0.085(3) 0.061(2) 0.0291(15) 0.0118(14) 0.0001(16) -0.042(2)
C14 0.102(4) 0.078(3) 0.0277(16) 0.0096(16) -0.0068(18) -0.052(3)
C15 0.073(2) 0.062(2) 0.0222(13) 0.0125(13) 0.0020(14) -0.0238(18)
C16 0.0373(16) 0.0399(14) 0.0341(14) 0.0169(11) -0.0050(11) -0.0074(12)
C17 0.0334(16) 0.0421(15) 0.0483(17) 0.0192(13) -0.0097(13) -0.0117(12)
C18 0.0264(13) 0.0347(13) 0.0381(14) 0.0138(11) 0.0025(10) -0.0060(10)
C19 0.0422(17) 0.0468(16) 0.0300(13) 0.0077(12) 0.0056(11) -0.0123(13)
C20 0.0393(17) 0.0486(17) 0.0396(15) 0.0144(13) 0.0041(12) -0.0101(13)
C21 0.0443(19) 0.0534(19) 0.059(2) 0.0246(16) 0.0015(15) -0.0084(15)
C22 0.0368(17) 0.0488(18) 0.0553(19) 0.0188(15) 0.0031(14) -0.0011(13)
C23 0.054(3) 0.079(3) 0.100(4) -0.017(3) 0.004(2) -0.001(2)
C24 0.063(3) 0.067(3) 0.164(7) -0.012(4) -0.012(4) -0.017(3)
C25 0.038(2) 0.081(3) 0.164(6) 0.065(4) -0.018(3) -0.018(2)
C26 0.052(3) 0.134(6) 0.115(5) 0.065(4) 0.024(3) -0.005(3)
C27 0.059(3) 0.085(3) 0.070(3) 0.020(2) 0.021(2) -0.003(2)
C28 0.0387(18) 0.058(2) 0.0460(18) 0.0068(15) 0.0145(14) -0.0051(14)
C29 0.0309(15) 0.0384(14) 0.0346(14) 0.0107(11) 0.0084(11) 0.0021(11)
C30 0.0423(17) 0.0433(16) 0.0330(14) 0.0015(12) 0.0098(12) -0.0022(13)
C31 0.0353(15) 0.0339(13) 0.0293(12) 0.0069(10) 0.0013(10) -0.0025(11)
C32 0.0401(17) 0.0437(16) 0.0370(15) 0.0026(12) -0.0019(12) -0.0048(12)
F7 0.095(5) 0.141(7) 0.116(6) -0.060(5) -0.041(5) 0.050(5)
F8 0.057(4) 0.142(6) 0.092(5) -0.010(4) -0.004(3) 0.019(4)
F9 0.106(8) 0.204(17) 0.057(4) 0.051(6) -0.023(5) -0.047(9)
F10 0.120(7) 0.187(9) 0.090(5) 0.004(5) 0.043(5) 0.085(7)
F11 0.138(7) 0.226(12) 0.050(3) 0.025(5) 0.032(4) 0.053(7)
F12 0.45(3) 0.105(10) 0.187(17) -0.057(10) 0.23(2) -0.057(13)
C33 0.061(6) 0.109(8) 0.056(5) -0.003(5) -0.006(4) 0.027(5)
C34 0.034(3) 0.056(4) 0.047(3) 0.013(3) 0.008(3) 0.011(3)
C35 0.057(5) 0.075(5) 0.046(4) 0.005(3) 0.010(3) 0.022(4)
C36 0.060(5) 0.060(5) 0.043(4) 0.013(3) 0.018(3) 0.010(4)
C37 0.131(12) 0.112(9) 0.053(6) -0.005(6) 0.020(6) 0.041(7)
F7B 0.142(7) 0.140(6) 0.071(4) 0.038(4) -0.002(4) 0.077(5)
F8B 0.124(6) 0.151(7) 0.046(3) 0.037(4) 0.012(3) 0.047(5)
F9B 0.171(15) 0.151(12) 0.194(18) 0.087(12) -0.114(13) -0.004(10)
F10B 0.098(5) 0.110(6) 0.134(7) -0.065(5) 0.008(5) -0.002(4)
F11B 0.142(7) 0.159(8) 0.070(4) -0.018(4) 0.010(4) 0.098(6)
F12B 0.145(7) 0.120(8) 0.043(3) 0.004(4) 0.037(4) 0.018(6)
O6 0.157(10) 0.105(7) 0.094(6) 0.036(5) -0.039(6) -0.023(6)
C33B 0.048(5) 0.104(7) 0.059(5) 0.024(5) -0.003(4) 0.015(5)
C34B 0.043(4) 0.058(4) 0.042(3) 0.014(3) 0.005(3) 0.004(3)
C35B 0.062(5) 0.063(4) 0.044(4) 0.014(3) 0.006(3) 0.020(4)
C36B 0.045(4) 0.054(4) 0.039(3) 0.009(3) 0.011(3) 0.001(3)
C37B 0.074(6) 0.068(5) 0.051(5) 0.005(4) 0.020(4) 0.017(4)
C41 0.078(12) 0.112(15) 0.078(12) 0.001(10) 0.015(9) -0.058(9)
C42 0.081(11) 0.099(14) 0.062(11) -0.025(9) 0.004(9) -0.056(9)
C43 0.106(15) 0.109(16) 0.107(13) 0.010(11) -0.004(10) -0.064(11)
C44 0.148(19) 0.097(16) 0.080(13) 0.017(11) 0.001(12) -0.077(11)
C45 0.15(2) 0.119(18) 0.065(12) -0.030(11) 0.018(12) -0.054(13)
C46 0.095(15) 0.104(17) 0.088(14) -0.016(12) 0.022(11) -0.044(11)
C47 0.13(2) 0.090(16) 0.086(14) -0.006(12) 0.042(14) -0.005(14)

loop_
_atom_type_symbol
_atom_type_description
_atom_type_scat_dispersion_real
_atom_type_scat_dispersion_imag
_atom_type_scat_source
C C 0.0181 0.0091 'International Tables Vol C Tables 4.2.6.8 and 6.1.1.4'
H H 0.0000 0.0000 'International Tables Vol C Tables 4.2.6.8 and 6.1.1.4'
Cu Cu -1.9646 0.5888 'International Tables Vol C Tables 4.2.6.8 and 6.1.1.4'
F F 0.0727 0.0534 'International Tables Vol C Tables 4.2.6.8 and 6.1.1.4'
N N 0.0311 0.0180 'International Tables Vol C Tables 4.2.6.8 and 6.1.1.4'
O O 0.0492 0.0322 'International Tables Vol C Tables 4.2.6.8 and 6.1.1.4'

loop_
_exptl_crystal_face_index_h
_exptl_crystal_face_index_k
_exptl_crystal_face_index_l
_exptl_crystal_face_perp_dist
0 10 -3 0.0333
0 -10 3 0.0333
-5 6 1 0.0570
5 -6 -1 0.0570
0 0 11 0.0412
0 0 -11 0.0412
-6 2 -2 0.0673
6 -2 0 0.0794
0 6 7 0.0374
0 -9 -2 0.0305

loop_
_geom_angle_atom_site_label_1
_geom_angle_atom_site_label_2
_geom_angle_atom_site_label_3
_geom_angle
_geom_angle_site_symmetry_1
_geom_angle_site_symmetry_3
_geom_angle_publ_flag
O2 Cu1 O2 180.0 . 2_665 ?
O2 Cu1 O3 93.27(8) 2_665 . ?
O2 Cu1 O3 86.73(8) 2_665 2_665 ?
O2 Cu1 O3 93.27(8) . 2_665 ?
O2 Cu1 O3 86.73(8) . . ?
O3 Cu1 O3 180.0 . 2_665 ?
N1 Cu1 O2 90.41(9) 2_665 2_665 ?
N1 Cu1 O2 89.59(9) . 2_665 ?
N1 Cu1 O2 89.59(9) 2_665 . ?
N1 Cu1 O2 90.41(9) . . ?
N1 Cu1 O3 88.69(8) . 2_665 ?
N1 Cu1 O3 91.31(8) 2_665 2_665 ?
N1 Cu1 O3 91.31(8) . . ?
N1 Cu1 O3 88.69(8) 2_665 . ?
N1 Cu1 N1 180.0 2_665 . ?
O4 Cu2 O4 180.0 2_774 . ?
O5 Cu2 O4 86.42(10) . . ?
O5 Cu2 O4 93.58(10) . 2_774 ?
O5 Cu2 O4 86.42(10) 2_774 2_774 ?
O5 Cu2 O4 93.58(10) 2_774 . ?
O5 Cu2 O5 180.0 2_774 . ?
N3 Cu2 O4 89.80(10) . 2_774 ?
N3 Cu2 O4 90.20(10) . . ?
N3 Cu2 O4 90.20(10) 2_774 2_774 ?
N3 Cu2 O4 89.80(10) 2_774 . ?
N3 Cu2 O5 89.97(10) 2_774 . ?
N3 Cu2 O5 90.03(10) 2_774 2_774 ?
N3 Cu2 O5 90.03(10) . . ?
N3 Cu2 O5 89.97(10) . 2_774 ?
N3 Cu2 N3 180.0(2) . 2_774 ?
C7 O1 C19 119.3(2) . . ?
C29 O2 Cu1 125.62(19) . . ?
C31 O3 Cu1 117.55(17) . . ?
C34 O4 Cu2 118.8(4) . . ?
C34B O4 Cu2 118.7(3) . . ?
C36 O5 Cu2 120.0(4) . . ?
C36B O5 Cu2 128.0(4) . . ?
C1 N1 Cu1 120.19(18) . . ?
C18 N1 Cu1 120.52(17) . . ?
C18 N1 C1 119.2(2) . . ?
C3 N2 C10 117.3(2) . . ?
C12 N3 Cu2 119.70(19) . . ?
C15 N3 Cu2 121.5(2) . . ?
C15 N3 C12 118.8(3) . . ?
N1 C1 H1 118.6 . . ?
N1 C1 C2 122.8(2) . . ?
C2 C1 H1 118.6 . . ?
C1 C2 C3 121.1(2) . . ?
C1 C2 C16 117.5(2) . . ?
C16 C2 C3 121.3(2) . . ?
N2 C3 C2 115.7(2) . . ?
N2 C3 C4 123.4(2) . . ?
C4 C3 C2 120.8(2) . . ?
C3 C4 H4 120.2 . . ?
C3 C4 C5 119.6(2) . . ?
C5 C4 H4 120.2 . . ?
C4 C5 C6 122.8(2) . . ?
C4 C5 C9 116.8(2) . . ?
C9 C5 C6 120.4(2) . . ?
C7 C6 C5 122.2(3) . . ?
C8 C6 C5 119.2(3) . . ?
C8 C6 C7 118.6(2) . . ?
O1 C7 C6 116.8(2) . . ?
O1 C7 C8 123.3(3) . 2_775 ?
C8 C7 C6 119.9(3) 2_775 . ?
C6 C8 H8 119.2 . . ?
C7 C8 C6 121.6(3) 2_775 . ?
C7 C8 H8 119.2 2_775 . ?
C5 C9 H9 120.0 . . ?
C10 C9 C5 120.1(2) . . ?
C10 C9 H9 120.0 . . ?
N2 C10 C9 122.7(2) . . ?
N2 C10 C11 114.7(2) . . ?
C9 C10 C11 122.6(2) . . ?
C12 C11 C10 121.7(2) . . ?
C12 C11 C13 117.1(3) . . ?
C13 C11 C10 121.1(3) . . ?
N3 C12 C11 122.9(3) . . ?
N3 C12 H12 118.5 . . ?
C11 C12 H12 118.5 . . ?
C11 C13 H13 120.0 . . ?
C14 C13 C11 119.9(3) . . ?
C14 C13 H13 120.0 . . ?
C13 C14 H14 120.4 . . ?
C15 C14 C13 119.2(3) . . ?
C15 C14 H14 120.4 . . ?
N3 C15 C14 121.9(3) . . ?
N3 C15 H15 119.1 . . ?
C14 C15 H15 119.1 . . ?
C2 C16 H16 120.1 . . ?
C17 C16 C2 119.7(3) . . ?
C17 C16 H16 120.1 . . ?
C16 C17 H17 120.5 . . ?
C18 C17 C16 119.0(3) . . ?
C18 C17 H17 120.5 . . ?
N1 C18 C17 121.8(2) . . ?
N1 C18 H18 119.1 . . ?
C17 C18 H18 119.1 . . ?
O1 C19 H19A 110.4 . . ?
O1 C19 H19B 110.4 . . ?
O1 C19 C20 106.4(2) . . ?
H19A C19 H19B 108.6 . . ?
C20 C19 H19A 110.4 . . ?
C20 C19 H19B 110.4 . . ?
C19 C20 H20A 109.1 . . ?
C19 C20 H20B 109.1 . . ?
C19 C20 C21 112.3(3) . . ?
H20A C20 H20B 107.9 . . ?
C21 C20 H20A 109.1 . . ?
C21 C20 H20B 109.1 . . ?
C20 C21 H21A 109.3 . . ?
C20 C21 H21B 109.3 . . ?
H21A C21 H21B 107.9 . . ?
C22 C21 C20 111.7(3) . . ?
C22 C21 H21A 109.3 . . ?
C22 C21 H21B 109.3 . . ?
C23 C22 C21 122.2(4) . . ?
C23 C22 C27 117.8(4) . . ?
C27 C22 C21 120.0(4) . . ?
C22 C23 H23 119.1 . . ?
C22 C23 C24 121.9(6) . . ?
C24 C23 H23 119.1 . . ?
C23 C24 H24 120.1 . . ?
C25 C24 C23 119.8(6) . . ?
C25 C24 H24 120.1 . . ?
C24 C25 H25 120.5 . . ?
C26 C25 C24 119.1(4) . . ?
C26 C25 H25 120.5 . . ?
C25 C26 H26 119.6 . . ?
C25 C26 C27 120.8(6) . . ?
C27 C26 H26 119.6 . . ?
C22 C27 C26 120.4(5) . . ?
C22 C27 H27 119.8 . . ?
C26 C27 H27 119.8 . . ?
F1 C28 F2 105.7(3) . . ?
F1 C28 C29 112.0(3) . . ?
F2 C28 C29 109.4(3) . . ?
F3 C28 F1 107.5(4) . . ?
F3 C28 F2 106.9(3) . . ?
F3 C28 C29 114.8(3) . . ?
O2 C29 C28 113.1(3) . . ?
O2 C29 C30 129.7(3) . . ?
C30 C29 C28 117.0(3) . . ?
C29 C30 H30 118.3 . . ?
C29 C30 C31 123.3(3) . . ?
C31 C30 H30 118.3 . . ?
O3 C31 C30 129.2(3) . . ?
O3 C31 C32 114.6(3) . . ?
C30 C31 C32 116.1(3) . . ?
F4 C32 F5 106.3(3) . . ?
F4 C32 F6 108.1(4) . . ?
F4 C32 C31 114.5(3) . . ?
F5 C32 C31 111.9(3) . . ?
F6 C32 F5 105.4(4) . . ?
F6 C32 C31 110.2(3) . . ?
C33 F7 F10 99.2(9) . 2_874 ?
C37 F10 F7 135.4(10) . 2_874 ?
F7 C33 F8 105.5(10) . . ?
F7 C33 C34 111.7(8) . . ?
F8 C33 C34 112.4(8) . . ?
F9 C33 F7 100.1(14) . . ?
F9 C33 F8 111.2(12) . . ?
F9 C33 C34 114.9(12) . . ?
O4 C34 C33 114.5(6) . . ?
O4 C34 C35 127.1(7) . . ?
C35 C34 C33 118.2(7) . . ?
C34 C35 H35 119.0 . . ?
C34 C35 C36 122.1(8) . . ?
C36 C35 H35 119.0 . . ?
O5 C36 C35 131.8(7) . . ?
O5 C36 C37 114.1(8) . . ?
C35 C36 C37 114.0(9) . . ?
F10 C37 F11 101.1(11) . . ?
F10 C37 C36 117.5(10) . . ?
F11 C37 C36 107.6(10) . . ?
F12 C37 F10 118.0(16) . . ?
F12 C37 F11 101.6(16) . . ?
F12 C37 C36 108.8(12) . . ?
C52 C51 C56 121.5(11) . . ?
C52 C51 C57 118.4(12) . . ?
C56 C51 C57 119.3(12) . . ?
C51 C52 H52 120.4 . . ?
C53 C52 C51 119.2(12) . . ?
C53 C52 H52 120.4 . . ?
C52 C53 H53 120.3 . . ?
C52 C53 C54 119.5(11) . . ?
C54 C53 H53 120.3 . . ?
C53 C54 H54 118.5 . . ?
C55 C54 C53 122.9(11) . . ?
C55 C54 H54 118.5 . . ?
C54 C55 H55 121.7 . . ?
C54 C55 C56 116.6(12) . . ?
C56 C55 H55 121.7 . . ?
C51 C56 H56 120.0 . . ?
C55 C56 C51 119.9(11) . . ?
C55 C56 H56 120.0 . . ?
C51 C57 H57A 109.5 . . ?
C51 C57 H57B 109.5 . . ?
C51 C57 H57C 109.5 . . ?
H57A C57 H57B 109.5 . . ?
H57A C57 H57C 109.5 . . ?
H57B C57 H57C 109.5 . . ?
F7B C33B F8B 106.0(9) . . ?
F7B C33B C34B 114.4(8) . . ?
F8B C33B C34B 111.3(7) . . ?
F9B C33B F7B 98.7(13) . . ?
F9B C33B F8B 113.7(14) . . ?
F9B C33B C34B 112.0(11) . . ?
O4 C34B C33B 113.4(7) . . ?
O4 C34B C35B 129.6(6) . . ?
C35B C34B C33B 117.1(7) . . ?
C34B C35B H35B 118.5 . . ?
C36B C35B C34B 122.9(7) . . ?
C36B C35B H35B 118.5 . . ?
O5 C36B C35B 128.1(7) . . ?
O5 C36B C37B 115.7(6) . . ?
C35B C36B C37B 116.2(7) . . ?
F10B C37B F12B 107.4(11) . . ?
F10B C37B C36B 109.8(8) . . ?
F11B C37B F10B 112.5(10) . . ?
F11B C37B F12B 103.9(9) . . ?
F11B C37B C36B 113.2(8) . . ?
F12B C37B C36B 109.9(9) . . ?
C42 C41 C47 115.2(13) . . ?
C46 C41 C42 121.7(14) . . ?
C46 C41 C47 123.1(14) . . ?
C41 C42 H42 120.7 . . ?
C43 C42 C41 118.6(13) . . ?
C43 C42 H42 120.7 . . ?
C42 C43 H43 120.1 . . ?
C44 C43 C42 119.9(14) . . ?
C44 C43 H43 120.1 . . ?
C43 C44 H44 119.4 . . ?
C43 C44 C45 121.3(14) . . ?
C45 C44 H44 119.4 . . ?
C44 C45 H45 119.8 . . ?
C44 C45 C46 120.5(13) . . ?
C46 C45 H45 119.8 . . ?
C41 C46 H46 120.9 . . ?
C45 C46 C41 118.1(14) . . ?
C45 C46 H46 120.9 . . ?
C41 C47 H47A 109.5 . . ?
C41 C47 H47B 109.5 . . ?
C41 C47 H47C 109.5 . . ?
H47A C47 H47B 109.5 . . ?
H47A C47 H47C 109.5 . . ?
H47B C47 H47C 109.5 . . ?

loop_
_geom_bond_atom_site_label_1
_geom_bond_atom_site_label_2
_geom_bond_distance
_geom_bond_site_symmetry_2
_geom_bond_publ_flag
Cu1 O2 2.006(2) . ?
Cu1 O2 2.006(2) 2_665 ?
Cu1 O3 2.2838(19) . ?
Cu1 O3 2.2839(19) 2_665 ?
Cu1 N1 2.001(2) 2_665 ?
Cu1 N1 2.001(2) . ?
Cu2 O4 2.225(3) 2_774 ?
Cu2 O4 2.225(3) . ?
Cu2 O5 2.039(3) . ?
Cu2 O5 2.039(3) 2_774 ?
Cu2 N3 2.008(2) . ?
Cu2 N3 2.008(2) 2_774 ?
F1 C28 1.320(5) . ?
F2 C28 1.336(5) . ?
F3 C28 1.319(4) . ?
F4 C32 1.284(4) . ?
F5 C32 1.306(4) . ?
F6 C32 1.292(5) . ?
O1 C7 1.361(3) . ?
O1 C19 1.434(3) . ?
O2 C29 1.253(4) . ?
O3 C31 1.234(3) . ?
O4 C34 1.241(7) . ?
O4 C34B 1.303(8) . ?
O5 C36 1.269(9) . ?
O5 C36B 1.237(8) . ?
N1 C1 1.340(3) . ?
N1 C18 1.338(4) . ?
N2 C3 1.341(3) . ?
N2 C10 1.347(3) . ?
N3 C12 1.345(3) . ?
N3 C15 1.333(4) . ?
C1 H1 0.9500 . ?
C1 C2 1.389(4) . ?
C2 C3 1.485(3) . ?
C2 C16 1.392(4) . ?
C3 C4 1.388(4) . ?
C4 H4 0.9500 . ?
C4 C5 1.395(3) . ?
C5 C6 1.485(4) . ?
C5 C9 1.400(4) . ?
C6 C7 1.404(4) . ?
C6 C8 1.400(4) . ?
C7 C8 1.392(4) 2_775 ?
C8 H8 0.9500 . ?
C9 H9 0.9500 . ?
C9 C10 1.387(4) . ?
C10 C11 1.492(4) . ?
C11 C12 1.385(4) . ?
C11 C13 1.388(4) . ?
C12 H12 0.9500 . ?
C13 H13 0.9500 . ?
C13 C14 1.377(5) . ?
C14 H14 0.9500 . ?
C14 C15 1.375(5) . ?
C15 H15 0.9500 . ?
C16 H16 0.9500 . ?
C16 C17 1.384(4) . ?
C17 H17 0.9500 . ?
C17 C18 1.384(4) . ?
C18 H18 0.9500 . ?
C19 H19A 0.9900 . ?
C19 H19B 0.9900 . ?
C19 C20 1.509(4) . ?
C20 H20A 0.9900 . ?
C20 H20B 0.9900 . ?
C20 C21 1.527(5) . ?
C21 H21A 0.9900 . ?
C21 H21B 0.9900 . ?
C21 C22 1.511(5) . ?
C22 C23 1.358(6) . ?
C22 C27 1.375(6) . ?
C23 H23 0.9500 . ?
C23 C24 1.376(7) . ?
C24 H24 0.9500 . ?
C24 C25 1.372(10) . ?
C25 H25 0.9500 . ?
C25 C26 1.349(10) . ?
C26 H26 0.9500 . ?
C26 C27 1.388(7) . ?
C27 H27 0.9500 . ?
C28 C29 1.527(4) . ?
C29 C30 1.394(4) . ?
C30 H30 0.9500 . ?
C30 C31 1.406(4) . ?
C31 C32 1.551(4) . ?
F7 F10 1.567(15) 2_874 ?
F7 C33 1.306(13) . ?
F8 C33 1.384(13) . ?
F9 C33 1.187(18) . ?
F10 C37 1.298(17) . ?
F11 C37 1.356(17) . ?
F12 C37 1.270(16) . ?
C33 C34 1.529(11) . ?
C34 C35 1.400(10) . ?
C35 H35 0.9500 . ?
C35 C36 1.412(12) . ?
C36 C37 1.534(11) . ?
C51 C52 1.331(11) . ?
C51 C56 1.375(11) . ?
C51 C57 1.521(16) . ?
C52 H52 0.9500 . ?
C52 C53 1.326(11) . ?
C53 H53 0.9500 . ?
C53 C54 1.371(11) . ?
C54 H54 0.9500 . ?
C54 C55 1.345(11) . ?
C55 H55 0.9500 . ?
C55 C56 1.362(11) . ?
C56 H56 0.9500 . ?
C57 H57A 0.9800 . ?
C57 H57B 0.9800 . ?
C57 H57C 0.9800 . ?
F7B C33B 1.338(13) . ?
F8B C33B 1.341(12) . ?
F9B C33B 1.27(3) . ?
F10B C37B 1.287(13) . ?
F11B C37B 1.281(12) . ?
F12B C37B 1.335(12) . ?
C33B C34B 1.533(11) . ?
C34B C35B 1.405(11) . ?
C35B H35B 0.9500 . ?
C35B C36B 1.401(10) . ?
C36B C37B 1.553(11) . ?
C41 C42 1.382(12) . ?
C41 C46 1.379(12) . ?
C41 C47 1.474(16) . ?
C42 H42 0.9500 . ?
C42 C43 1.372(12) . ?
C43 H43 0.9500 . ?
C43 C44 1.357(12) . ?
C44 H44 0.9500 . ?
C44 C45 1.365(12) . ?
C45 H45 0.9500 . ?
C45 C46 1.366(12) . ?
C46 H46 0.9500 . ?
C47 H47A 0.9800 . ?
C47 H47B 0.9800 . ?
C47 H47C 0.9800 . ?

loop_
_geom_torsion_atom_site_label_1
_geom_torsion_atom_site_label_2
_geom_torsion_atom_site_label_3
_geom_torsion_atom_site_label_4
_geom_torsion
_geom_torsion_site_symmetry_1
_geom_torsion_site_symmetry_2
_geom_torsion_site_symmetry_3
_geom_torsion_site_symmetry_4
_geom_torsion_publ_flag
Cu1 O2 C29 C28 -159.8(2) . . . . ?
Cu1 O2 C29 C30 15.0(5) . . . . ?
Cu1 O3 C31 C30 -25.0(4) . . . . ?
Cu1 O3 C31 C32 152.7(2) . . . . ?
Cu1 N1 C1 C2 175.0(2) . . . . ?
Cu1 N1 C18 C17 -173.6(3) . . . . ?
Cu2 O4 C34 C33 155.9(6) . . . . ?
Cu2 O4 C34 C35 -29.9(10) . . . . ?
Cu2 O4 C34B C33B -159.9(5) . . . . ?
Cu2 O4 C34B C35B 20.3(10) . . . . ?
Cu2 O5 C36 C35 23.3(12) . . . . ?
Cu2 O5 C36 C37 -160.0(7) . . . . ?
Cu2 O5 C36B C35B -17.5(11) . . . . ?
Cu2 O5 C36B C37B 160.3(5) . . . . ?
Cu2 N3 C12 C11 179.2(3) . . . . ?
Cu2 N3 C15 C14 -178.6(4) . . . . ?
F1 C28 C29 O2 -41.0(4) . . . . ?
F1 C28 C29 C30 143.5(3) . . . . ?
F2 C28 C29 O2 75.9(4) . . . . ?
F2 C28 C29 C30 -99.7(4) . . . . ?
F3 C28 C29 O2 -164.0(3) . . . . ?
F3 C28 C29 C30 20.5(5) . . . . ?
O1 C19 C20 C21 -65.0(4) . . . . ?
O2 C29 C30 C31 1.8(6) . . . . ?
O3 C31 C32 F4 177.0(4) . . . . ?
O3 C31 C32 F5 56.0(4) . . . . ?
O3 C31 C32 F6 -60.9(4) . . . . ?
O4 C34 C35 C36 5.7(14) . . . . ?
O4 C34B C35B C36B -4.5(14) . . . . ?
O5 C36 C37 F10 172.7(10) . . . . ?
O5 C36 C37 F11 59.5(13) . . . . ?
O5 C36 C37 F12 -50(2) . . . . ?
O5 C36B C37B F10B -66.8(11) . . . . ?
O5 C36B C37B F11B 166.7(9) . . . . ?
O5 C36B C37B F12B 51.1(11) . . . . ?
N1 C1 C2 C3 177.2(2) . . . . ?
N1 C1 C2 C16 -1.3(4) . . . . ?
N2 C3 C4 C5 2.9(5) . . . . ?
N2 C10 C11 C12 -179.1(3) . . . . ?
N2 C10 C11 C13 -1.1(5) . . . . ?
C1 N1 C18 C17 2.3(4) . . . . ?
C1 C2 C3 N2 150.2(3) . . . . ?
C1 C2 C3 C4 -32.5(4) . . . . ?
C1 C2 C16 C17 2.2(5) . . . . ?
C2 C3 C4 C5 -174.3(3) . . . . ?
C2 C16 C17 C18 -1.0(5) . . . . ?
C3 N2 C10 C9 -2.9(5) . . . . ?
C3 N2 C10 C11 176.8(3) . . . . ?
C3 C2 C16 C17 -176.3(3) . . . . ?
C3 C4 C5 C6 177.0(3) . . . . ?
C3 C4 C5 C9 -2.3(5) . . . . ?
C4 C5 C6 C7 -35.6(5) . . . . ?
C4 C5 C6 C8 146.4(3) . . . . ?
C4 C5 C9 C10 -0.6(5) . . . . ?
C5 C6 C7 O1 0.4(4) . . . . ?
C5 C6 C7 C8 -177.4(3) . . . 2_775 ?
C5 C6 C8 C7 177.5(3) . . . 2_775 ?
C5 C9 C10 N2 3.4(5) . . . . ?
C5 C9 C10 C11 -176.3(3) . . . . ?
C6 C5 C9 C10 180.0(3) . . . . ?
C7 O1 C19 C20 -172.1(3) . . . . ?
C7 C6 C8 C7 -0.6(5) . . . 2_775 ?
C8 C6 C7 O1 178.4(3) . . . . ?
C8 C6 C7 C8 0.6(5) . . . 2_775 ?
C9 C5 C6 C7 143.8(3) . . . . ?
C9 C5 C6 C8 -34.2(4) . . . . ?
C9 C10 C11 C12 0.6(5) . . . . ?
C9 C10 C11 C13 178.6(4) . . . . ?
C10 N2 C3 C2 177.1(3) . . . . ?
C10 N2 C3 C4 -0.2(5) . . . . ?
C10 C11 C12 N3 178.6(3) . . . . ?
C10 C11 C13 C14 -179.1(5) . . . . ?
C11 C13 C14 C15 1.6(9) . . . . ?
C12 N3 C15 C14 1.3(7) . . . . ?
C12 C11 C13 C14 -1.1(7) . . . . ?
C13 C11 C12 N3 0.6(6) . . . . ?
C13 C14 C15 N3 -1.7(9) . . . . ?
C15 N3 C12 C11 -0.7(5) . . . . ?
C16 C2 C3 N2 -31.4(4) . . . . ?
C16 C2 C3 C4 146.0(3) . . . . ?
C16 C17 C18 N1 -1.3(5) . . . . ?
C18 N1 C1 C2 -0.9(4) . . . . ?
C19 O1 C7 C6 174.6(3) . . . . ?
C19 O1 C7 C8 -7.7(4) . . . 2_775 ?
C19 C20 C21 C22 179.1(3) . . . . ?
C20 C21 C22 C23 -101.4(5) . . . . ?
C20 C21 C22 C27 77.3(5) . . . . ?
C21 C22 C23 C24 178.4(5) . . . . ?
C21 C22 C27 C26 -178.5(5) . . . . ?
C22 C23 C24 C25 -1.5(11) . . . . ?
C23 C22 C27 C26 0.2(8) . . . . ?
C23 C24 C25 C26 3.5(10) . . . . ?
C24 C25 C26 C27 -3.6(9) . . . . ?
C25 C26 C27 C22 1.8(9) . . . . ?
C27 C22 C23 C24 -0.3(9) . . . . ?
C28 C29 C30 C31 176.4(3) . . . . ?
C29 C30 C31 O3 6.7(6) . . . . ?
C29 C30 C31 C32 -171.0(3) . . . . ?
C30 C31 C32 F4 -4.9(5) . . . . ?
C30 C31 C32 F5 -125.9(3) . . . . ?
C30 C31 C32 F6 117.1(4) . . . . ?
F7 F10 C37 F11 11.7(15) 2_874 . . . ?
F7 F10 C37 F12 121.4(18) 2_874 . . . ?
F7 F10 C37 C36 -105.1(13) 2_874 . . . ?
F7 C33 C34 O4 -51.3(13) . . . . ?
F7 C33 C34 C35 133.9(10) . . . . ?
F8 C33 C34 O4 -169.7(8) . . . . ?
F8 C33 C34 C35 15.5(14) . . . . ?
F9 C33 C34 O4 61.7(16) . . . . ?
F9 C33 C34 C35 -113.0(15) . . . . ?
F10 F7 C33 F8 21.9(10) 2_874 . . . ?
F10 F7 C33 F9 137.4(11) 2_874 . . . ?
F10 F7 C33 C34 -100.5(9) 2_874 . . . ?
C33 C34 C35 C36 179.8(9) . . . . ?
C34 C35 C36 O5 -0.3(15) . . . . ?
C34 C35 C36 C37 -177.1(9) . . . . ?
C35 C36 C37 F10 -9.9(16) . . . . ?
C35 C36 C37 F11 -123.1(11) . . . . ?
C35 C36 C37 F12 127.5(18) . . . . ?
C51 C52 C53 C54 1.9(16) . . . . ?
C52 C51 C56 C55 7(2) . . . . ?
C52 C53 C54 C55 1(2) . . . . ?
C53 C54 C55 C56 0(3) . . . . ?
C54 C55 C56 C51 -4(3) . . . . ?
C56 C51 C52 C53 -5.9(17) . . . . ?
C57 C51 C52 C53 -176.2(17) . . . . ?
C57 C51 C56 C55 177(2) . . . . ?
F7B C33B C34B O4 174.0(8) . . . . ?
F7B C33B C34B C35B -6.2(12) . . . . ?
F8B C33B C34B O4 53.8(11) . . . . ?
F8B C33B C34B C35B -126.4(9) . . . . ?
F9B C33B C34B O4 -74.7(16) . . . . ?
F9B C33B C34B C35B 105.1(16) . . . . ?
C33B C34B C35B C36B 175.7(8) . . . . ?
C34B C35B C36B O5 0.8(14) . . . . ?
C34B C35B C36B C37B -177.0(8) . . . . ?
C35B C36B C37B F10B 111.3(10) . . . . ?
C35B C36B C37B F11B -15.2(13) . . . . ?
C35B C36B C37B F12B -130.8(9) . . . . ?
C41 C42 C43 C44 -0.4(17) . . . . ?
C42 C41 C46 C45 3(3) . . . . ?
C42 C43 C44 C45 1(3) . . . . ?
C43 C44 C45 C46 0(4) . . . . ?
C44 C45 C46 C41 -2(4) . . . . ?
C46 C41 C42 C43 -1.7(19) . . . . ?
C47 C41 C42 C43 179.8(16) . . . . ?
C47 C41 C46 C45 -179(2) . . . . ?

loop_
_exptl_oxdiff_crystal_face_indexfrac_h
_exptl_oxdiff_crystal_face_indexfrac_k
_exptl_oxdiff_crystal_face_indexfrac_l
_exptl_oxdiff_crystal_face_x
_exptl_oxdiff_crystal_face_y
_exptl_oxdiff_crystal_face_z
0.1333 10.0784 -2.6549 0.9967 0.0790 0.0192
-0.1333 -10.0784 2.6549 -0.9967 -0.0790 -0.0192
-5.1461 5.6766 0.5858 0.4072 0.0329 0.9128
5.1461 -5.6766 -0.5858 -0.4072 -0.0329 -0.9128
-0.0581 -0.3418 10.5246 -0.0253 -0.9913 0.1292
0.0581 0.3418 -10.5246 0.0253 0.9913 -0.1292
-5.6699 1.8237 -1.5220 0.0090 0.3159 0.9487
5.7757 -1.8072 0.0735 -0.0056 -0.1825 -0.9832
0.0423 6.4560 6.7987 0.6454 -0.7547 0.1180
0.0035 -9.0016 -2.0000 -0.8908 0.3400 -0.0884
